data_7127853
loop_
_publ_author_name
'Song, Xianmeng'
'Cao, Minna'
'Chen, Ruru'
'Wang, Huimin'
'Li, Hongfang'
'Cao, Rong'

_publ_section_title
;
 Enhanced selectivity and stability towards CO<sub>2</sub> reduction of
 sub-5 nm Au NPs derived from supramolecular assembly.
;
_journal_issue 20
_journal_name_full 'Chemical communications (Cambridge, England)'
_journal_page_first 2491
_journal_page_last 2494
_journal_paper_doi 10.1039/d0cc08353d
_journal_volume 57
_journal_year 2021
_chemical_formula_moiety 'Au Cl4, C40 H50 N20 O10, H4 O2, 0.5(H2 O2)'
_chemical_formula_sum 'C40 H56 Au Cl4 N20 O13'
_chemical_formula_weight 1363.81
_space_group_crystal_system orthorhombic
_space_group_IT_number 62
_space_group_name_Hall '-P 2ac 2n'
_space_group_name_H-M_alt 'P n m a'
_atom_sites_solution_hydrogens mixed
_atom_sites_solution_primary dual
_audit_creation_date 2020-07-07
_audit_creation_method
;
Olex2 1.2
(compiled 2017.08.10 svn.r3458 for OlexSys, GUI svn.r5381)
;
_audit_update_record
;
2020-07-07 deposited with the CCDC.	2021-01-19 downloaded from the CCDC.
;
_cell_angle_alpha 90
_cell_angle_beta 90
_cell_angle_gamma 90
_cell_formula_units_Z 4
_cell_length_a 12.8815(3)
_cell_length_b 14.9476(4)
_cell_length_c 26.9853(7)
_cell_measurement_reflns_used 9993
_cell_measurement_temperature 300(2)
_cell_measurement_theta_max 26.91
_cell_measurement_theta_min 2.64
_cell_volume 5196.0(2)
_computing_cell_refinement 'SAINT V8.38A (?, 2016)'
_computing_data_reduction 'SAINT V8.38A (?, 2016)'
_computing_molecular_graphics 'Olex2 (Dolomanov et al., 2009)'
_computing_publication_material 'Olex2 (Dolomanov et al., 2009)'
_computing_structure_refinement 'ShelXL (Sheldrick, 2015)'
_computing_structure_solution 'ShelXT (Sheldrick, 2015)'
_diffrn_ambient_temperature 299.68
_diffrn_measured_fraction_theta_full 0.997
_diffrn_measured_fraction_theta_max 0.996
_diffrn_measurement_device_type 'Bruker P4'
_diffrn_measurement_method '\w scans'
_diffrn_radiation_monochromator graphite
_diffrn_radiation_type MoK\a
_diffrn_radiation_wavelength 0.71073
_diffrn_reflns_av_R_equivalents 0.0463
_diffrn_reflns_av_unetI/netI 0.0325
_diffrn_reflns_Laue_measured_fraction_full 0.997
_diffrn_reflns_Laue_measured_fraction_max 0.996
_diffrn_reflns_limit_h_max 13
_diffrn_reflns_limit_h_min -16
_diffrn_reflns_limit_k_max 18
_diffrn_reflns_limit_k_min -19
_diffrn_reflns_limit_l_max 32
_diffrn_reflns_limit_l_min -35
_diffrn_reflns_number 36300
_diffrn_reflns_point_group_measured_fraction_full 0.997
_diffrn_reflns_point_group_measured_fraction_max 0.996
_diffrn_reflns_theta_full 25.242
_diffrn_reflns_theta_max 27.506
_diffrn_reflns_theta_min 2.219
_exptl_absorpt_coefficient_mu 3.119
_exptl_absorpt_correction_T_max 0.7456
_exptl_absorpt_correction_T_min 0.6150
_exptl_absorpt_process_details
;
SADABS-2016/2 (Bruker,2016/2) was used for absorption correction.
wR2(int) was 0.0795 before and 0.0643 after correction.
The Ratio of minimum to maximum transmission is 0.8248.
The \l/2 correction factor is Not present.
;
_exptl_crystal_colour 'clear light yellow'
_exptl_crystal_colour_lustre clear
_exptl_crystal_colour_modifier light
_exptl_crystal_colour_primary yellow
_exptl_crystal_density_diffrn 1.743
_exptl_crystal_description block
_exptl_crystal_F_000 2748
_exptl_crystal_size_max 0.12
_exptl_crystal_size_mid 0.11
_exptl_crystal_size_min 0.1
_refine_diff_density_max 2.009
_refine_diff_density_min -0.887
_refine_diff_density_rms 0.136
_refine_ls_extinction_method none
_refine_ls_goodness_of_fit_ref 1.044
_refine_ls_hydrogen_treatment constr
_refine_ls_matrix_type full
_refine_ls_number_parameters 381
_refine_ls_number_reflns 6177
_refine_ls_number_restraints 0
_refine_ls_restrained_S_all 1.044
_refine_ls_R_factor_all 0.0613
_refine_ls_R_factor_gt 0.0447
_refine_ls_shift/su_max 0.000
_refine_ls_shift/su_mean 0.000
_refine_ls_structure_factor_coef Fsqd
_refine_ls_weighting_details 'w=1/[\s^2^(Fo^2^)+(0.1015P)^2^+1.0650P] where P=(Fo^2^+2Fc^2^)/3'
_refine_ls_weighting_scheme calc
_refine_ls_wR_factor_gt 0.1370
_refine_ls_wR_factor_ref 0.1509
_reflns_Friedel_coverage 0.000
_reflns_number_gt 4651
_reflns_number_total 6177
_reflns_threshold_expression 'I > 2\s(I)'
_cod_data_source_file d0cc08353d2.cif
_cod_data_source_block mo_aume10q5_0m_a
_cod_depositor_comments 'Adding full bibliography for 7127851--7127853.cif.'
_cod_database_code 7127853
_shelx_shelxl_version_number 2017/1
_shelx_space_group_comment
;
The symmetry employed for this shelxl refinement is uniquely defined
by the following loop, which should always be used as a source of
symmetry information in preference to the above space-group names.
They are only intended as comments.
;
_shelx_estimated_absorpt_t_max 0.746
_shelx_estimated_absorpt_t_min 0.706
_olex2_refinement_description
;
1. Fixed Uiso
 At 1.2 times of:
  All C(H,H) groups
 At 1.5 times of:
  All C(H,H,H) groups, All O(H) groups, All O(H,H) groups
2. Others
 Fixed Sof: H32A(0.5) H32B(0.5) H34A(0.5) H34B(0.5) H1(0.5)
3.a Free rotating group:
 O32(H32A,H32B), O34(H34A,H34B), O1(H1)
3.b Secondary CH2 refined with riding coordinates:
 C4(H4A,H4B), C6(H6A,H6B), C8(H8A,H8B), C11(H11A,H11B), C13(H13A,H13B),
 C15(H15A,H15B)
3.c Idealised Me refined as rotating group:
 C21(H21A,H21B,H21C), C22(H22A,H22B,H22C), C23(H23A,H23B,H23C), C24(H24A,H24B,
 H24C), C25(H25A,H25B,H25C)
;
_olex2_submission_special_instructions 'No special instructions were received'

loop_
_space_group_symop_operation_xyz
'x, y, z'
'-x+1/2, -y, z+1/2'
'-x, y+1/2, -z'
'x+1/2, -y+1/2, -z+1/2'
'-x, -y, -z'
'x-1/2, y, -z-1/2'
'x, -y-1/2, z'
'-x-1/2, y-1/2, z-1/2'

loop_
_atom_site_label
_atom_site_type_symbol
_atom_site_fract_x
_atom_site_fract_y
_atom_site_fract_z
_atom_site_U_iso_or_equiv
_atom_site_adp_type
_atom_site_occupancy
_atom_site_site_symmetry_order
_atom_site_calc_flag
_atom_site_refinement_flags_posn
_atom_site_refinement_flags_adp
_atom_site_refinement_flags_occupancy
_atom_site_disorder_assembly
_atom_site_disorder_group
Au3 Au 0.97888(2) 0.250000 0.24617(2) 0.06078(13) Uani 1 2 d S T P . .
Cl1 Cl 0.94493(16) 0.14137(11) 0.18924(7) 0.0954(5) Uani 1 1 d . . . . .
Cl2 Cl 1.01372(17) 0.35928(16) 0.30252(8) 0.1174(7) Uani 1 1 d . . . . .
O26 O 0.9876(2) 0.64576(18) 0.47641(11) 0.0481(6) Uani 1 1 d . . . . .
O27 O 0.9788(2) 0.5756(2) 0.37121(11) 0.0509(7) Uani 1 1 d . . . . .
O28 O 0.9609(3) 0.750000 0.30907(15) 0.0497(9) Uani 1 2 d S T P . .
O29 O 0.4948(3) 0.750000 0.30956(16) 0.0506(10) Uani 1 2 d S T P . .
O30 O 0.5079(2) 0.5824(2) 0.38340(12) 0.0550(7) Uani 1 1 d . . . . .
O31 O 0.5295(2) 0.65116(19) 0.49989(13) 0.0540(7) Uani 1 1 d . . . . .
N35 N 0.8634(2) 0.6687(2) 0.53607(12) 0.0433(7) Uani 1 1 d . . . . .
N36 N 0.8552(2) 0.54594(19) 0.48988(11) 0.0410(7) Uani 1 1 d . . . . .
N37 N 0.8402(2) 0.4980(2) 0.40392(11) 0.0424(7) Uani 1 1 d . . . . .
N38 N 0.8309(2) 0.5457(2) 0.32663(11) 0.0421(7) Uani 1 1 d . . . . .
N39 N 0.8229(2) 0.6758(2) 0.27338(11) 0.0422(7) Uani 1 1 d . . . . .
N40 N 0.6345(2) 0.6761(2) 0.27566(11) 0.0422(7) Uani 1 1 d . . . . .
N41 N 0.6423(2) 0.5472(2) 0.33077(11) 0.0419(7) Uani 1 1 d . . . . .
N42 N 0.6531(2) 0.5060(2) 0.40947(11) 0.0412(7) Uani 1 1 d . . . . .
N43 N 0.6679(2) 0.55406(19) 0.49520(11) 0.0415(7) Uani 1 1 d . . . . .
N44 N 0.6761(3) 0.66840(19) 0.54804(11) 0.0426(7) Uani 1 1 d . . . . .
C4 C 0.9087(5) 0.750000 0.5553(2) 0.0463(12) Uani 1 2 d S T P . .
H4A H 0.982349 0.750000 0.547706 0.056 Uiso 1 2 calc RS T P . .
H4B H 0.901639 0.749999 0.591067 0.056 Uiso 1 2 calc RS T P . .
C5 C 0.9080(3) 0.6229(2) 0.49805(13) 0.0404(8) Uani 1 1 d . . . . .
C6 C 0.8872(3) 0.4835(2) 0.45211(13) 0.0434(8) Uani 1 1 d . . . . .
H6A H 0.870391 0.423487 0.463111 0.052 Uiso 1 1 calc R . . . .
H6B H 0.962012 0.487049 0.448575 0.052 Uiso 1 1 calc R . . . .
C7 C 0.8916(3) 0.5432(2) 0.36785(13) 0.0397(7) Uani 1 1 d . . . . .
C8 C 0.8661(3) 0.5881(3) 0.28208(13) 0.0454(8) Uani 1 1 d . . . . .
H8A H 0.848821 0.549985 0.254179 0.054 Uiso 1 1 calc R . . . .
H8B H 0.941088 0.593154 0.283376 0.054 Uiso 1 1 calc R . . . .
C9 C 0.8757(4) 0.750000 0.28757(17) 0.0402(11) Uani 1 2 d S T P . .
C10 C 0.5803(4) 0.750000 0.28932(18) 0.0426(11) Uani 1 2 d S T P . .
C11 C 0.5956(3) 0.5876(3) 0.28755(14) 0.0446(8) Uani 1 1 d . . . . .
H11A H 0.521255 0.591454 0.292750 0.054 Uiso 1 1 calc R . . . .
H11B H 0.607282 0.548735 0.259311 0.054 Uiso 1 1 calc R . . . .
C12 C 0.5919(3) 0.5490(2) 0.37584(13) 0.0414(8) Uani 1 1 d . . . . .
C13 C 0.6184(3) 0.4949(2) 0.46016(13) 0.0433(8) Uani 1 1 d . . . . .
H13A H 0.544005 0.504779 0.461414 0.052 Uiso 1 1 calc R . . . .
H13B H 0.631189 0.433561 0.470232 0.052 Uiso 1 1 calc R . . . .
C14 C 0.6159(3) 0.6275(2) 0.51269(13) 0.0396(8) Uani 1 1 d . . . . .
C15 C 0.6425(5) 0.750000 0.5720(2) 0.0440(12) Uani 1 2 d S T P . .
H15A H 0.668299 0.749998 0.605808 0.053 Uiso 1 2 calc RS T P . .
H15B H 0.567293 0.749999 0.573590 0.053 Uiso 1 2 calc RS T P . .
C16 C 0.7731(3) 0.6210(2) 0.55702(13) 0.0405(8) Uani 1 1 d . . . . .
C17 C 0.7637(3) 0.5368(2) 0.52201(13) 0.0399(8) Uani 1 1 d . . . . .
C18 C 0.7412(3) 0.4610(2) 0.38737(14) 0.0405(8) Uani 1 1 d . . . . .
C19 C 0.7358(3) 0.4926(2) 0.33149(14) 0.0409(8) Uani 1 1 d . . . . .
C20 C 0.7270(3) 0.6966(3) 0.24688(11) 0.0410(9) Uani 1 1 d . . . . .
C21 C 0.7250(4) 0.6534(3) 0.19599(15) 0.0556(11) Uani 1 1 d . . . . .
H21A H 0.662276 0.669966 0.179105 0.083 Uiso 1 1 calc GR . . . .
H21B H 0.727578 0.589504 0.199519 0.083 Uiso 1 1 calc GR . . . .
H21C H 0.783846 0.673284 0.177164 0.083 Uiso 1 1 calc GR . . . .
C22 C 0.7316(4) 0.4192(3) 0.29315(18) 0.0594(11) Uani 1 1 d . . . . .
H22A H 0.730617 0.445247 0.260622 0.089 Uiso 1 1 calc GR . . . .
H22B H 0.669896 0.384259 0.297952 0.089 Uiso 1 1 calc GR . . . .
H22C H 0.791516 0.381560 0.296473 0.089 Uiso 1 1 calc GR . . . .
C23 C 0.7372(4) 0.3605(3) 0.3943(2) 0.0638(13) Uani 1 1 d . . . . .
H23A H 0.792424 0.333139 0.375845 0.096 Uiso 1 1 calc GR . . . .
H23B H 0.671711 0.338238 0.382664 0.096 Uiso 1 1 calc GR . . . .
H23C H 0.744972 0.346471 0.428828 0.096 Uiso 1 1 calc GR . . . .
C24 C 0.7619(4) 0.4464(3) 0.54828(17) 0.0550(10) Uani 1 1 d . . . . .
H24A H 0.758154 0.399374 0.524105 0.082 Uiso 1 1 calc GR . . . .
H24B H 0.702494 0.443327 0.569670 0.082 Uiso 1 1 calc GR . . . .
H24C H 0.824037 0.439579 0.567577 0.082 Uiso 1 1 calc GR . . . .
C25 C 0.7890(4) 0.5999(3) 0.61134(16) 0.0597(12) Uani 1 1 d . . . . .
H25A H 0.849592 0.563115 0.615149 0.090 Uiso 1 1 calc GR . . . .
H25B H 0.729424 0.568600 0.623818 0.090 Uiso 1 1 calc GR . . . .
H25C H 0.798132 0.654553 0.629506 0.090 Uiso 1 1 calc GR . . . .
O32 O 1.0274(3) 0.750000 0.39994(16) 0.0475(9) Uani 1 2 d S T P . .
H32A H 1.010176 0.726470 0.372452 0.071 Uiso 0.5 1 d G . . . .
H32B H 1.027986 0.706622 0.420281 0.071 Uiso 0.5 1 d G . . . .
O34 O 0.3797(4) 0.750000 0.4015(2) 0.0746(14) Uani 1 2 d S T P . .
H34A H 0.377681 0.749633 0.432824 0.112 Uiso 1 2 d G . . . .
H34B H 0.431891 0.784560 0.399202 0.112 Uiso 0.5 1 d G . . . .
O1 O 0.3317(4) 0.750000 0.50137(19) 0.0616(11) Uani 1 2 d S T P . .
H1 H 0.377362 0.708909 0.501363 0.092 Uiso 0.5 1 d G . . . .

loop_
_atom_site_aniso_label
_atom_site_aniso_U_11
_atom_site_aniso_U_22
_atom_site_aniso_U_33
_atom_site_aniso_U_23
_atom_site_aniso_U_13
_atom_site_aniso_U_12
Au3 0.04214(18) 0.0935(2) 0.04664(16) 0.000 -0.00491(9) 0.000
Cl1 0.1033(12) 0.0928(10) 0.0902(10) -0.0143(8) -0.0343(10) 0.0035(9)
Cl2 0.0942(12) 0.1673(18) 0.0907(12) -0.0590(13) -0.0304(9) 0.0185(12)
O26 0.0401(15) 0.0494(14) 0.0548(17) 0.0071(13) 0.0032(12) 0.0023(12)
O27 0.0384(16) 0.0662(17) 0.0482(16) 0.0053(13) 0.0000(11) -0.0034(13)
O28 0.039(2) 0.068(2) 0.042(2) 0.000 -0.0037(16) 0.000
O29 0.040(2) 0.066(2) 0.046(2) 0.000 0.0061(16) 0.000
O30 0.0425(16) 0.0707(18) 0.0518(17) 0.0038(15) 0.0066(13) 0.0097(14)
O31 0.0416(17) 0.0456(14) 0.075(2) 0.0020(14) -0.0033(14) 0.0004(12)
N35 0.0405(17) 0.0454(16) 0.0441(16) 0.0001(13) 0.0020(13) -0.0030(13)
N36 0.0444(17) 0.0384(14) 0.0403(15) 0.0034(12) 0.0018(13) 0.0012(13)
N37 0.0404(17) 0.0457(15) 0.0412(15) 0.0028(13) -0.0005(13) 0.0026(13)
N38 0.0402(17) 0.0465(16) 0.0394(15) -0.0016(13) 0.0018(12) -0.0024(13)
N39 0.0385(17) 0.0531(17) 0.0350(15) 0.0008(13) -0.0009(12) 0.0019(14)
N40 0.0348(16) 0.0545(17) 0.0373(15) 0.0004(13) 0.0024(12) 0.0006(14)
N41 0.0400(17) 0.0455(15) 0.0401(15) -0.0017(13) 0.0011(12) 0.0015(13)
N42 0.0405(16) 0.0456(15) 0.0374(15) 0.0002(13) 0.0038(12) 0.0000(13)
N43 0.0423(17) 0.0398(15) 0.0425(16) 0.0008(13) 0.0005(13) 0.0011(13)
N44 0.0435(18) 0.0414(15) 0.0429(16) 0.0003(13) 0.0030(13) 0.0022(13)
C4 0.045(3) 0.043(3) 0.052(3) 0.000 -0.012(2) 0.000
C5 0.045(2) 0.0395(17) 0.0369(17) 0.0093(14) -0.0016(14) 0.0082(15)
C6 0.044(2) 0.0443(18) 0.0422(18) 0.0031(15) -0.0005(15) 0.0125(16)
C7 0.042(2) 0.0378(17) 0.0391(17) -0.0028(14) 0.0005(14) 0.0050(15)
C8 0.042(2) 0.057(2) 0.0372(17) -0.0014(16) 0.0071(15) 0.0069(17)
C9 0.034(3) 0.057(3) 0.030(2) 0.000 0.0051(19) 0.000
C10 0.045(3) 0.054(3) 0.029(2) 0.000 -0.003(2) 0.000
C11 0.039(2) 0.056(2) 0.0393(17) -0.0038(16) -0.0053(15) -0.0077(16)
C12 0.043(2) 0.0386(17) 0.0426(18) -0.0040(15) 0.0040(15) -0.0042(15)
C13 0.046(2) 0.0441(18) 0.0396(18) 0.0026(15) 0.0052(15) -0.0083(16)
C14 0.041(2) 0.0338(16) 0.0437(18) 0.0086(14) 0.0059(14) -0.0062(14)
C15 0.049(3) 0.041(2) 0.043(3) 0.000 0.014(2) 0.000
C16 0.045(2) 0.0408(18) 0.0355(17) 0.0080(15) 0.0000(14) 0.0017(15)
C17 0.047(2) 0.0368(17) 0.0358(17) 0.0073(14) 0.0015(14) 0.0000(15)
C18 0.043(2) 0.0358(17) 0.0426(18) -0.0026(15) -0.0004(15) 0.0001(15)
C19 0.041(2) 0.0413(18) 0.0407(18) -0.0042(15) 0.0008(14) -0.0012(15)
C20 0.038(2) 0.056(2) 0.0285(16) 0.0013(14) -0.0009(12) -0.0003(17)
C21 0.068(3) 0.065(3) 0.0342(19) -0.0081(18) -0.0004(17) 0.003(2)
C22 0.064(3) 0.057(2) 0.057(3) -0.019(2) 0.003(2) -0.005(2)
C23 0.092(4) 0.0327(18) 0.067(3) -0.0021(19) -0.001(3) -0.001(2)
C24 0.069(3) 0.046(2) 0.050(2) 0.0130(18) 0.0029(19) 0.0000(19)
C25 0.084(3) 0.058(3) 0.037(2) 0.0081(19) -0.0049(19) 0.007(2)
O32 0.044(2) 0.052(2) 0.047(2) 0.000 0.0035(17) 0.000
O34 0.051(3) 0.114(4) 0.059(3) 0.000 0.005(2) 0.000
O1 0.055(3) 0.061(3) 0.069(3) 0.000 0.008(2) 0.000

loop_
_atom_type_symbol
_atom_type_description
_atom_type_scat_dispersion_real
_atom_type_scat_dispersion_imag
_atom_type_scat_source
C C 0.0033 0.0016 'International Tables Vol C Tables 4.2.6.8 and 6.1.1.4'
H H 0.0000 0.0000 'International Tables Vol C Tables 4.2.6.8 and 6.1.1.4'
Au Au -2.0133 8.8022 'International Tables Vol C Tables 4.2.6.8 and 6.1.1.4'
Cl Cl 0.1484 0.1585 'International Tables Vol C Tables 4.2.6.8 and 6.1.1.4'
N N 0.0061 0.0033 'International Tables Vol C Tables 4.2.6.8 and 6.1.1.4'
O O 0.0106 0.0060 'International Tables Vol C Tables 4.2.6.8 and 6.1.1.4'

loop_
_geom_angle_atom_site_label_1
_geom_angle_atom_site_label_2
_geom_angle_atom_site_label_3
_geom_angle
_geom_angle_site_symmetry_1
_geom_angle_site_symmetry_3
_geom_angle_publ_flag
Cl1 Au3 Cl1 90.94(9) . 7_565 ?
Cl2 Au3 Cl1 88.67(9) . 7_565 ?
Cl2 Au3 Cl1 179.45(8) . . ?
Cl2 Au3 Cl1 88.67(9) 7_565 . ?
Cl2 Au3 Cl1 179.45(8) 7_565 7_565 ?
Cl2 Au3 Cl2 91.72(13) . 7_565 ?
C4 N35 C16 125.9(4) . . ?
C5 N35 C4 121.6(4) . . ?
C5 N35 C16 112.2(3) . . ?
C5 N36 C6 121.4(3) . . ?
C5 N36 C17 112.7(3) . . ?
C6 N36 C17 125.9(3) . . ?
C6 N37 C18 125.6(3) . . ?
C7 N37 C6 120.8(3) . . ?
C7 N37 C18 113.3(3) . . ?
C7 N38 C8 121.1(3) . . ?
C7 N38 C19 113.1(3) . . ?
C8 N38 C19 125.4(3) . . ?
C8 N39 C20 126.8(3) . . ?
C9 N39 C8 120.2(3) . . ?
C9 N39 C20 112.8(3) . . ?
C10 N40 C11 120.3(3) . . ?
C10 N40 C20 113.2(3) . . ?
C11 N40 C20 126.4(3) . . ?
C11 N41 C19 126.2(3) . . ?
C12 N41 C11 120.5(3) . . ?
C12 N41 C19 112.9(3) . . ?
C12 N42 C13 120.3(3) . . ?
C12 N42 C18 113.5(3) . . ?
C18 N42 C13 125.3(3) . . ?
C13 N43 C17 126.3(3) . . ?
C14 N43 C13 120.0(3) . . ?
C14 N43 C17 112.7(3) . . ?
C14 N44 C15 121.2(4) . . ?
C14 N44 C16 112.6(3) . . ?
C15 N44 C16 126.3(4) . . ?
N35 C4 N35 114.6(4) . 7_575 ?
N35 C4 H4A 108.6 7_575 . ?
N35 C4 H4A 108.6 . . ?
N35 C4 H4B 108.6 . . ?
N35 C4 H4B 108.6 7_575 . ?
H4A C4 H4B 107.6 . . ?
O26 C5 N35 124.8(3) . . ?
O26 C5 N36 125.3(3) . . ?
N36 C5 N35 109.8(3) . . ?
N36 C6 N37 114.7(3) . . ?
N36 C6 H6A 108.6 . . ?
N36 C6 H6B 108.6 . . ?
N37 C6 H6A 108.6 . . ?
N37 C6 H6B 108.6 . . ?
H6A C6 H6B 107.6 . . ?
O27 C7 N37 126.2(3) . . ?
O27 C7 N38 125.2(3) . . ?
N37 C7 N38 108.6(3) . . ?
N38 C8 N39 114.6(3) . . ?
N38 C8 H8A 108.6 . . ?
N38 C8 H8B 108.6 . . ?
N39 C8 H8A 108.6 . . ?
N39 C8 H8B 108.6 . . ?
H8A C8 H8B 107.6 . . ?
O28 C9 N39 125.1(2) . 7_575 ?
O28 C9 N39 125.1(2) . . ?
N39 C9 N39 109.7(4) 7_575 . ?
O29 C10 N40 125.5(2) . 7_575 ?
O29 C10 N40 125.5(2) . . ?
N40 C10 N40 108.9(5) . 7_575 ?
N40 C11 H11A 108.6 . . ?
N40 C11 H11B 108.6 . . ?
N41 C11 N40 114.6(3) . . ?
N41 C11 H11A 108.6 . . ?
N41 C11 H11B 108.6 . . ?
H11A C11 H11B 107.6 . . ?
O30 C12 N41 125.4(4) . . ?
O30 C12 N42 126.9(3) . . ?
N42 C12 N41 107.8(3) . . ?
N42 C13 H13A 108.7 . . ?
N42 C13 H13B 108.7 . . ?
N43 C13 N42 114.3(3) . . ?
N43 C13 H13A 108.7 . . ?
N43 C13 H13B 108.7 . . ?
H13A C13 H13B 107.6 . . ?
O31 C14 N43 125.6(4) . . ?
O31 C14 N44 125.7(3) . . ?
N43 C14 N44 108.6(3) . . ?
N44 C15 N44 114.9(4) . 7_575 ?
N44 C15 H15A 108.5 . . ?
N44 C15 H15A 108.5 7_575 . ?
N44 C15 H15B 108.5 . . ?
N44 C15 H15B 108.5 7_575 . ?
H15A C15 H15B 107.5 . . ?
N35 C16 C17 102.5(3) . . ?
N35 C16 C25 111.4(3) . . ?
N44 C16 N35 112.2(3) . . ?
N44 C16 C17 102.8(3) . . ?
N44 C16 C25 112.3(3) . . ?
C25 C16 C17 115.0(3) . . ?
N36 C17 C16 102.5(3) . . ?
N36 C17 C24 111.6(3) . . ?
N43 C17 N36 111.7(3) . . ?
N43 C17 C16 102.8(3) . . ?
N43 C17 C24 112.1(3) . . ?
C24 C17 C16 115.4(3) . . ?
N37 C18 C19 102.5(3) . . ?
N37 C18 C23 111.6(3) . . ?
N42 C18 N37 112.5(3) . . ?
N42 C18 C19 102.7(3) . . ?
N42 C18 C23 112.5(4) . . ?
C23 C18 C19 114.4(3) . . ?
N38 C19 C18 102.1(3) . . ?
N38 C19 C22 111.2(3) . . ?
N41 C19 N38 112.8(3) . . ?
N41 C19 C18 102.5(3) . . ?
N41 C19 C22 111.6(3) . . ?
C22 C19 C18 116.0(3) . . ?
N39 C20 C20 102.3(2) . 7_575 ?
N39 C20 C21 111.5(3) . . ?
N40 C20 N39 112.7(3) . . ?
N40 C20 C20 102.2(2) . 7_575 ?
N40 C20 C21 112.3(3) . . ?
C21 C20 C20 115.2(2) . 7_575 ?
C20 C21 H21A 109.5 . . ?
C20 C21 H21B 109.5 . . ?
C20 C21 H21C 109.5 . . ?
H21A C21 H21B 109.5 . . ?
H21A C21 H21C 109.5 . . ?
H21B C21 H21C 109.5 . . ?
C19 C22 H22A 109.5 . . ?
C19 C22 H22B 109.5 . . ?
C19 C22 H22C 109.5 . . ?
H22A C22 H22B 109.5 . . ?
H22A C22 H22C 109.5 . . ?
H22B C22 H22C 109.5 . . ?
C18 C23 H23A 109.5 . . ?
C18 C23 H23B 109.5 . . ?
C18 C23 H23C 109.5 . . ?
H23A C23 H23B 109.5 . . ?
H23A C23 H23C 109.5 . . ?
H23B C23 H23C 109.5 . . ?
C17 C24 H24A 109.5 . . ?
C17 C24 H24B 109.5 . . ?
C17 C24 H24C 109.5 . . ?
H24A C24 H24B 109.5 . . ?
H24A C24 H24C 109.5 . . ?
H24B C24 H24C 109.5 . . ?
C16 C25 H25A 109.5 . . ?
C16 C25 H25B 109.5 . . ?
C16 C25 H25C 109.5 . . ?
H25A C25 H25B 109.5 . . ?
H25A C25 H25C 109.5 . . ?
H25B C25 H25C 109.5 . . ?
H32A O32 H32A 48.9 . 7_575 ?
H32A O32 H32B 104.5 7_575 7_575 ?
H32A O32 H32B 151.8 . 7_575 ?
H32A O32 H32B 104.5 . . ?
H32B O32 H32A 151.8 . 7_575 ?
H32B O32 H32B 99.5 . 7_575 ?
H34A O34 H34B 95.8 . . ?
H34A O34 H34B 95.3 . 7_575 ?
H34B O34 H34B 74.8 . 7_575 ?
H1 O1 H1 92.4 . 7_575 ?

loop_
_geom_bond_atom_site_label_1
_geom_bond_atom_site_label_2
_geom_bond_distance
_geom_bond_site_symmetry_2
_geom_bond_publ_flag
Au3 Cl1 2.2776(15) . ?
Au3 Cl1 2.2777(15) 7_565 ?
Au3 Cl2 2.2764(17) . ?
Au3 Cl2 2.2764(17) 7_565 ?
O26 C5 1.228(5) . ?
O27 C7 1.226(5) . ?
O28 C9 1.241(7) . ?
O29 C10 1.229(7) . ?
O30 C12 1.209(5) . ?
O31 C14 1.218(5) . ?
N35 C4 1.444(4) . ?
N35 C5 1.361(5) . ?
N35 C16 1.477(5) . ?
N36 C5 1.354(5) . ?
N36 C6 1.442(5) . ?
N36 C17 1.470(5) . ?
N37 C6 1.451(5) . ?
N37 C7 1.358(5) . ?
N37 C18 1.459(5) . ?
N38 C7 1.360(5) . ?
N38 C8 1.433(5) . ?
N38 C19 1.466(5) . ?
N39 C8 1.443(5) . ?
N39 C9 1.356(4) . ?
N39 C20 1.461(5) . ?
N40 C10 1.358(4) . ?
N40 C11 1.450(5) . ?
N40 C20 1.455(5) . ?
N41 C11 1.445(5) . ?
N41 C12 1.379(4) . ?
N41 C19 1.455(5) . ?
N42 C12 1.363(5) . ?
N42 C13 1.449(4) . ?
N42 C18 1.448(5) . ?
N43 C13 1.444(5) . ?
N43 C14 1.370(5) . ?
N43 C17 1.453(5) . ?
N44 C14 1.374(5) . ?
N44 C15 1.447(4) . ?
N44 C16 1.457(5) . ?
C4 H4A 0.9700 . ?
C4 H4B 0.9700 . ?
C6 H6A 0.9700 . ?
C6 H6B 0.9700 . ?
C8 H8A 0.9700 . ?
C8 H8B 0.9700 . ?
C11 H11A 0.9700 . ?
C11 H11B 0.9700 . ?
C13 H13A 0.9700 . ?
C13 H13B 0.9700 . ?
C15 H15A 0.9700 . ?
C15 H15B 0.9700 . ?
C16 C17 1.579(5) . ?
C16 C25 1.513(5) . ?
C17 C24 1.526(5) . ?
C18 C19 1.582(5) . ?
C18 C23 1.514(5) . ?
C19 C22 1.508(5) . ?
C20 C20 1.595(9) 7_575 ?
C20 C21 1.518(5) . ?
C21 H21A 0.9600 . ?
C21 H21B 0.9600 . ?
C21 H21C 0.9600 . ?
C22 H22A 0.9600 . ?
C22 H22B 0.9600 . ?
C22 H22C 0.9600 . ?
C23 H23A 0.9600 . ?
C23 H23B 0.9600 . ?
C23 H23C 0.9600 . ?
C24 H24A 0.9600 . ?
C24 H24B 0.9600 . ?
C24 H24C 0.9600 . ?
C25 H25A 0.9600 . ?
C25 H25B 0.9600 . ?
C25 H25C 0.9600 . ?
O32 H32A 0.85(5) 7_575 ?
O32 H32A 0.8503 . ?
O32 H32B 0.8496 . ?
O32 H32B 0.85(7) 7_575 ?
O34 H34A 0.8461 . ?
O34 H34B 0.8504 . ?
O34 H34B 0.85(12) 7_575 ?
O1 H1 0.8507 . ?
O1 H1 0.85(12) 7_575 ?

loop_
_geom_hbond_atom_site_label_D
_geom_hbond_atom_site_label_H
_geom_hbond_atom_site_label_A
_geom_hbond_distance_DH
_geom_hbond_distance_HA
_geom_hbond_distance_DA
_geom_hbond_angle_DHA
_geom_hbond_site_symmetry_A
_geom_hbond_publ_flag
O32 H32A O27 0.85 2.29 2.790(4) 117.8 . yes
O32 H32A O28 0.85 1.86 2.598(6) 144.5 . yes
O34 H34B O29 0.85 2.60 2.890(7) 101.1 . yes

loop_
_geom_torsion_atom_site_label_1
_geom_torsion_atom_site_label_2
_geom_torsion_atom_site_label_3
_geom_torsion_atom_site_label_4
_geom_torsion
_geom_torsion_site_symmetry_1
_geom_torsion_site_symmetry_2
_geom_torsion_site_symmetry_3
_geom_torsion_site_symmetry_4
_geom_torsion_publ_flag
N35 C16 C17 N36 4.9(3) . . . . ?
N35 C16 C17 N43 -111.2(3) . . . . ?
N35 C16 C17 C24 126.5(3) . . . . ?
N37 C18 C19 N38 -2.4(3) . . . . ?
N37 C18 C19 N41 -119.4(3) . . . . ?
N37 C18 C19 C22 118.7(4) . . . . ?
N42 C18 C19 N38 114.4(3) . . . . ?
N42 C18 C19 N41 -2.5(3) . . . . ?
N42 C18 C19 C22 -124.4(3) . . . . ?
N44 C16 C17 N36 121.4(3) . . . . ?
N44 C16 C17 N43 5.4(3) . . . . ?
N44 C16 C17 C24 -117.0(4) . . . . ?
C4 N35 C5 O26 -1.2(6) . . . . ?
C4 N35 C5 N36 175.1(3) . . . . ?
C4 N35 C16 N44 72.6(5) . . . . ?
C4 N35 C16 C17 -177.7(3) . . . . ?
C4 N35 C16 C25 -54.2(5) . . . . ?
C5 N35 C4 N35 97.8(5) . . . 7_575 ?
C5 N35 C16 N44 -113.3(3) . . . . ?
C5 N35 C16 C17 -3.6(4) . . . . ?
C5 N35 C16 C25 119.9(4) . . . . ?
C5 N36 C6 N37 -90.9(4) . . . . ?
C5 N36 C17 N43 104.4(3) . . . . ?
C5 N36 C17 C16 -5.0(4) . . . . ?
C5 N36 C17 C24 -129.2(3) . . . . ?
C6 N36 C5 O26 -2.6(5) . . . . ?
C6 N36 C5 N35 -178.8(3) . . . . ?
C6 N36 C17 N43 -73.7(4) . . . . ?
C6 N36 C17 C16 176.9(3) . . . . ?
C6 N36 C17 C24 52.7(5) . . . . ?
C6 N37 C7 O27 0.0(6) . . . . ?
C6 N37 C7 N38 179.0(3) . . . . ?
C6 N37 C18 N42 74.9(4) . . . . ?
C6 N37 C18 C19 -175.5(3) . . . . ?
C6 N37 C18 C23 -52.7(5) . . . . ?
C7 N37 C6 N36 98.1(4) . . . . ?
C7 N37 C18 N42 -110.3(3) . . . . ?
C7 N37 C18 C19 -0.7(4) . . . . ?
C7 N37 C18 C23 122.1(4) . . . . ?
C7 N38 C8 N39 -102.1(4) . . . . ?
C7 N38 C19 N41 114.4(3) . . . . ?
C7 N38 C19 C18 5.1(4) . . . . ?
C7 N38 C19 C22 -119.3(4) . . . . ?
C8 N38 C7 O27 0.1(6) . . . . ?
C8 N38 C7 N37 -179.0(3) . . . . ?
C8 N38 C19 N41 -72.8(4) . . . . ?
C8 N38 C19 C18 177.9(3) . . . . ?
C8 N38 C19 C22 53.5(5) . . . . ?
C8 N39 C9 O28 -1.3(7) . . . . ?
C8 N39 C9 N39 176.9(2) . . . 7_575 ?
C8 N39 C20 N40 74.7(5) . . . . ?
C8 N39 C20 C20 -176.3(3) . . . 7_575 ?
C8 N39 C20 C21 -52.6(5) . . . . ?
C9 N39 C8 N38 95.4(4) . . . . ?
C9 N39 C20 N40 -109.4(4) . . . . ?
C9 N39 C20 C20 -0.4(3) . . . 7_575 ?
C9 N39 C20 C21 123.2(4) . . . . ?
C10 N40 C11 N41 -99.2(4) . . . . ?
C10 N40 C20 N39 112.4(4) . . . . ?
C10 N40 C20 C20 3.4(3) . . . 7_575 ?
C10 N40 C20 C21 -120.7(4) . . . . ?
C11 N40 C10 O29 -4.0(7) . . . . ?
C11 N40 C10 N40 177.7(2) . . . 7_575 ?
C11 N40 C20 N39 -71.2(5) . . . . ?
C11 N40 C20 C20 179.8(3) . . . 7_575 ?
C11 N40 C20 C21 55.7(5) . . . . ?
C11 N41 C12 O30 0.3(6) . . . . ?
C11 N41 C12 N42 179.7(3) . . . . ?
C11 N41 C19 N38 76.1(4) . . . . ?
C11 N41 C19 C18 -174.8(3) . . . . ?
C11 N41 C19 C22 -50.0(5) . . . . ?
C12 N41 C11 N40 99.5(4) . . . . ?
C12 N41 C19 N38 -111.5(3) . . . . ?
C12 N41 C19 C18 -2.5(4) . . . . ?
C12 N41 C19 C22 122.4(4) . . . . ?
C12 N42 C13 N43 -104.4(4) . . . . ?
C12 N42 C18 N37 116.5(3) . . . . ?
C12 N42 C18 C19 7.0(4) . . . . ?
C12 N42 C18 C23 -116.5(4) . . . . ?
C13 N42 C12 O30 1.3(6) . . . . ?
C13 N42 C12 N41 -178.1(3) . . . . ?
C13 N42 C18 N37 -74.9(4) . . . . ?
C13 N42 C18 C19 175.6(3) . . . . ?
C13 N42 C18 C23 52.2(5) . . . . ?
C13 N43 C14 O31 -3.0(5) . . . . ?
C13 N43 C14 N44 175.3(3) . . . . ?
C13 N43 C17 N36 75.0(4) . . . . ?
C13 N43 C17 C16 -175.8(3) . . . . ?
C13 N43 C17 C24 -51.2(5) . . . . ?
C14 N43 C13 N42 103.1(4) . . . . ?
C14 N43 C17 N36 -116.2(3) . . . . ?
C14 N43 C17 C16 -6.9(4) . . . . ?
C14 N43 C17 C24 117.6(3) . . . . ?
C14 N44 C15 N44 -91.2(5) . . . 7_575 ?
C14 N44 C16 N35 106.9(3) . . . . ?
C14 N44 C16 C17 -2.5(4) . . . . ?
C14 N44 C16 C25 -126.7(4) . . . . ?
C15 N44 C14 O31 -3.8(6) . . . . ?
C15 N44 C14 N43 177.9(3) . . . . ?
C15 N44 C16 N35 -72.6(4) . . . . ?
C15 N44 C16 C17 178.0(3) . . . . ?
C15 N44 C16 C25 53.8(5) . . . . ?
C16 N35 C4 N35 -88.5(5) . . . 7_575 ?
C16 N35 C5 O26 -175.6(3) . . . . ?
C16 N35 C5 N36 0.7(4) . . . . ?
C16 N44 C14 O31 176.7(3) . . . . ?
C16 N44 C14 N43 -1.7(4) . . . . ?
C16 N44 C15 N44 88.3(5) . . . 7_575 ?
C17 N36 C5 O26 179.2(3) . . . . ?
C17 N36 C5 N35 3.0(4) . . . . ?
C17 N36 C6 N37 87.1(4) . . . . ?
C17 N43 C13 N42 -88.8(4) . . . . ?
C17 N43 C14 O31 -172.6(3) . . . . ?
C17 N43 C14 N44 5.7(4) . . . . ?
C18 N37 C6 N36 -87.5(4) . . . . ?
C18 N37 C7 O27 -175.1(4) . . . . ?
C18 N37 C7 N38 3.9(4) . . . . ?
C18 N42 C12 O30 170.6(4) . . . . ?
C18 N42 C12 N41 -8.8(4) . . . . ?
C18 N42 C13 N43 87.7(4) . . . . ?
C19 N38 C7 O27 173.3(3) . . . . ?
C19 N38 C7 N37 -5.8(4) . . . . ?
C19 N38 C8 N39 85.6(4) . . . . ?
C19 N41 C11 N40 -88.7(4) . . . . ?
C19 N41 C12 O30 -172.5(4) . . . . ?
C19 N41 C12 N42 6.8(4) . . . . ?
C20 N39 C8 N38 -89.1(4) . . . . ?
C20 N39 C9 O28 -177.4(4) . . . . ?
C20 N39 C9 N39 0.7(5) . . . 7_575 ?
C20 N40 C10 O29 172.6(5) . . . . ?
C20 N40 C10 N40 -5.6(6) . . . 7_575 ?
C20 N40 C11 N41 84.6(4) . . . . ?
C23 C18 C19 N38 -123.4(4) . . . . ?
C23 C18 C19 N41 119.7(4) . . . . ?
C23 C18 C19 C22 -2.2(5) . . . . ?
C25 C16 C17 N36 -116.2(4) . . . . ?
C25 C16 C17 N43 127.7(4) . . . . ?
C25 C16 C17 C24 5.4(5) . . . . ?
